data_1554507
loop_
_publ_author_name
'Ng, Chee Koon'
'Tam, Teck Lip Dexter'
'Wei, Fengxia'
'Lu, Xuefeng'
'Wu, Jishan'

_publ_section_title
;
 Anion--\p and anion--\p-radical interactions in
 bis(triphenylphosphonium)-naphthalene diimide salts
;
_journal_issue 1
_journal_name_full 'Organic Chemistry Frontiers'
_journal_page_first 110
_journal_paper_doi 10.1039/C8QO01122B
_journal_volume 6
_journal_year 2019
_chemical_formula_sum 'C66 H66 F6 N2 O4 P3'
_chemical_formula_weight 1158.11
_space_group_crystal_system monoclinic
_space_group_IT_number 15
_space_group_name_Hall '-C 2yc'
_space_group_name_H-M_alt 'C 1 2/c 1'
_atom_sites_solution_hydrogens geom
_audit_creation_method SHELXL-2014/7
_audit_update_record
;
2018-10-04 deposited with the CCDC.
2018-12-03 downloaded from the CCDC.
;
_cell_angle_alpha 90
_cell_angle_beta 111.1250(10)
_cell_angle_gamma 90
_cell_formula_units_Z 4
_cell_length_a 19.6640(5)
_cell_length_b 19.9512(6)
_cell_length_c 15.5025(4)
_cell_measurement_reflns_used 9973
_cell_measurement_temperature 100(2)
_cell_measurement_theta_max 70.15
_cell_measurement_theta_min 5.39
_cell_volume 5673.2(3)
_computing_cell_refinement 'Bruker SAINT'
_computing_data_collection 'Bruker APEX2'
_computing_data_reduction 'Bruker SAINT'
_computing_molecular_graphics 'Bruker SHELXTL'
_computing_publication_material 'Bruker SHELXTL'
_computing_structure_refinement 'SHELXL-2014/7 (Sheldrick, 2014)'
_computing_structure_solution 'SHELXS-97 (Sheldrick 2008)'
_diffrn_ambient_temperature 100(2)
_diffrn_measured_fraction_theta_full 0.982
_diffrn_measured_fraction_theta_max 0.980
_diffrn_measurement_device_type 'Bruker APEX-II CCD'
_diffrn_measurement_method '\f and \w scans'
_diffrn_radiation_type CuK\a
_diffrn_radiation_wavelength 1.54178
_diffrn_reflns_av_R_equivalents 0.0469
_diffrn_reflns_av_unetI/netI 0.0383
_diffrn_reflns_Laue_measured_fraction_full 0.982
_diffrn_reflns_Laue_measured_fraction_max 0.980
_diffrn_reflns_limit_h_max 23
_diffrn_reflns_limit_h_min -23
_diffrn_reflns_limit_k_max 24
_diffrn_reflns_limit_k_min -20
_diffrn_reflns_limit_l_max 18
_diffrn_reflns_limit_l_min -18
_diffrn_reflns_number 24255
_diffrn_reflns_point_group_measured_fraction_full 0.982
_diffrn_reflns_point_group_measured_fraction_max 0.980
_diffrn_reflns_theta_full 67.679
_diffrn_reflns_theta_max 70.162
_diffrn_reflns_theta_min 3.841
_exptl_absorpt_coefficient_mu 1.563
_exptl_absorpt_correction_T_max 0.7533
_exptl_absorpt_correction_T_min 0.4640
_exptl_absorpt_correction_type multi-scan
_exptl_crystal_colour Dark_Green
_exptl_crystal_density_diffrn 1.356
_exptl_crystal_density_meas ?
_exptl_crystal_density_method 'Not Measured'
_exptl_crystal_description Rod
_exptl_crystal_F_000 2428
_exptl_crystal_size_max 0.346
_exptl_crystal_size_mid 0.077
_exptl_crystal_size_min 0.073
_refine_diff_density_max 0.638
_refine_diff_density_min -0.640
_refine_diff_density_rms 0.068
_refine_ls_extinction_method none
_refine_ls_goodness_of_fit_ref 1.066
_refine_ls_hydrogen_treatment constr
_refine_ls_matrix_type full
_refine_ls_number_parameters 462
_refine_ls_number_reflns 5281
_refine_ls_number_restraints 366
_refine_ls_restrained_S_all 1.155
_refine_ls_R_factor_all 0.0587
_refine_ls_R_factor_gt 0.0565
_refine_ls_shift/su_max 0.000
_refine_ls_shift/su_mean 0.000
_refine_ls_structure_factor_coef Fsqd
_refine_ls_weighting_details 'w=1/[\s^2^(Fo^2^)+(0.0671P)^2^+19.6497P] where P=(Fo^2^+2Fc^2^)/3'
_refine_ls_weighting_scheme calc
_refine_ls_wR_factor_gt 0.1540
_refine_ls_wR_factor_ref 0.1587
_reflns_Friedel_coverage 0.000
_reflns_number_gt 5046
_reflns_number_total 5281
_reflns_threshold_expression 'I > 2\s(I)'
_cod_data_source_file c8qo01122b2.cif
_cod_data_source_block h663
_cod_depositor_comments
;
The following automatic conversions were performed:

data item '_exptl_absorpt_correction_type' value 'Multi-scan' was
changed to 'multi-scan' in accordance with the
/home/saulius/struct/COD-crude-data/automatic-downloads/DataCite-retrospective/RSC/depositions/lib/dictionaries/cif_core.dic
dictionary named 'cif_core.dic' version 2.4.2 last updated on
2011-04-26.

data item '_exptl_crystal_density_meas' value 'Not Measured' was
changed to '?' -- the value is perceived as not measured.

Automatic conversion script
Id: cif_fix_values 6909 2019-04-08 15:41:33Z antanas 
;
_cod_original_sg_symbol_H-M 'C 2/c'
_cod_database_code 1554507
_shelx_shelxl_version_number 2014/7
_shelx_space_group_comment
; 
The symmetry employed for this shelxl refinement is uniquely defined 
by the following loop, which should always be used as a source of 
symmetry information in preference to the above space-group names. 
They are only intended as comments. 
;

loop_
_space_group_symop_operation_xyz
'x, y, z'
'-x, y, -z+1/2'
'x+1/2, y+1/2, z'
'-x+1/2, y+1/2, -z+1/2'
'-x, -y, -z'
'x, -y, z-1/2'
'-x+1/2, -y+1/2, -z'
'x+1/2, -y+1/2, z-1/2'

loop_
_atom_site_label
_atom_site_type_symbol
_atom_site_fract_x
_atom_site_fract_y
_atom_site_fract_z
_atom_site_U_iso_or_equiv
_atom_site_adp_type
_atom_site_occupancy
_atom_site_site_symmetry_order
_atom_site_calc_flag
_atom_site_refinement_flags_posn
_atom_site_refinement_flags_adp
_atom_site_refinement_flags_occupancy
_atom_site_disorder_assembly
_atom_site_disorder_group
P1 P 0.57408(3) 0.29600(3) 0.56984(4) 0.01886(17) Uani 1 1 d . . . . .
N1 N 0.30949(10) 0.50320(10) 0.39859(14) 0.0195(4) Uani 1 1 d . . . . .
O1 O 0.30471(9) 0.39097(9) 0.42467(13) 0.0273(4) Uani 1 1 d . . . . .
O2 O 0.31214(9) 0.61724(8) 0.39039(12) 0.0221(4) Uani 1 1 d . . . . .
C1 C 0.53315(13) 0.37671(11) 0.53602(15) 0.0181(5) Uani 1 1 d . . . . .
C2 C 0.45763(13) 0.38055(12) 0.50058(15) 0.0186(5) Uani 1 1 d . . . . .
H2 H 0.4298 0.3408 0.4949 0.022 Uiso 1 1 calc R U . . .
C3 C 0.34238(13) 0.44129(12) 0.43213(16) 0.0201(5) Uani 1 1 d . . . . .
C4 C 0.42164(13) 0.44150(12) 0.47305(15) 0.0182(5) Uani 1 1 d . . . . .
C5 C 0.46130(12) 0.50153(11) 0.48131(15) 0.0167(5) Uani 1 1 d . . . . .
C6 C 0.42523(12) 0.56312(12) 0.45428(15) 0.0175(5) Uani 1 1 d . . . . .
C7 C 0.34649(13) 0.56417(12) 0.41349(15) 0.0183(5) Uani 1 1 d . . . . .
C8 C 0.23112(13) 0.50258(13) 0.34249(17) 0.0232(5) Uani 1 1 d D . . . .
H8A H 0.2120 0.5490 0.3349 0.028 Uiso 0.631(4) 1 calc R U P A 1
H8B H 0.2047 0.4762 0.3745 0.028 Uiso 0.631(4) 1 calc R U P A 1
H8C H 0.2060 0.5369 0.3664 0.028 Uiso 0.369(4) 1 calc R U P A 2
H8D H 0.2105 0.4583 0.3482 0.028 Uiso 0.369(4) 1 calc R U P A 2
C9 C 0.2180(2) 0.4714(2) 0.2457(3) 0.0280(9) Uani 0.631(4) 1 d D U P A 1
H9 H 0.2445 0.4276 0.2564 0.034 Uiso 0.631(4) 1 calc R U P A 1
C10 C 0.2514(2) 0.5156(2) 0.1915(3) 0.0324(10) Uani 0.631(4) 1 d D U P A 1
H10A H 0.2280 0.5603 0.1832 0.039 Uiso 0.631(4) 1 calc R U P A 1
H10B H 0.3039 0.5217 0.2283 0.039 Uiso 0.631(4) 1 calc R U P A 1
C11 C 0.2438(7) 0.4881(6) 0.0971(5) 0.0367(19) Uani 0.631(4) 1 d D U P A 1
H11A H 0.2626 0.4421 0.1038 0.055 Uiso 0.631(4) 1 calc R U P A 1
H11B H 0.2716 0.5161 0.0697 0.055 Uiso 0.631(4) 1 calc R U P A 1
H11C H 0.1923 0.4881 0.0568 0.055 Uiso 0.631(4) 1 calc R U P A 1
C12 C 0.1366(2) 0.4558(2) 0.1957(3) 0.0320(10) Uani 0.631(4) 1 d D U P A 1
H12A H 0.1311 0.4282 0.1405 0.038 Uiso 0.631(4) 1 calc R U P A 1
H12B H 0.1194 0.4287 0.2373 0.038 Uiso 0.631(4) 1 calc R U P A 1
C13 C 0.0878(2) 0.5169(2) 0.1651(4) 0.0366(10) Uani 0.631(4) 1 d D U P A 1
H13A H 0.1022 0.5425 0.1197 0.044 Uiso 0.631(4) 1 calc R U P A 1
H13B H 0.0953 0.5462 0.2193 0.044 Uiso 0.631(4) 1 calc R U P A 1
C14 C 0.0072(3) 0.4988(3) 0.1217(5) 0.0506(13) Uani 0.631(4) 1 d D U P A 1
H14A H -0.0071 0.4728 0.1669 0.061 Uiso 0.631(4) 1 calc R U P A 1
H14B H -0.0005 0.4699 0.0671 0.061 Uiso 0.631(4) 1 calc R U P A 1
C15 C -0.0417(3) 0.5608(3) 0.0921(6) 0.074(2) Uani 0.631(4) 1 d D U P A 1
H15A H -0.0318 0.5911 0.1450 0.110 Uiso 0.631(4) 1 calc R U P A 1
H15B H -0.0930 0.5470 0.0701 0.110 Uiso 0.631(4) 1 calc R U P A 1
H15C H -0.0316 0.5839 0.0423 0.110 Uiso 0.631(4) 1 calc R U P A 1
C9Y C 0.2170(3) 0.5170(4) 0.2391(4) 0.0231(13) Uani 0.369(4) 1 d D U P A 2
H9Y H 0.2360 0.5626 0.2334 0.028 Uiso 0.369(4) 1 calc R U P A 2
C10Y C 0.2566(4) 0.4650(4) 0.2019(5) 0.0305(15) Uani 0.369(4) 1 d D U P A 2
H10C H 0.3083 0.4636 0.2438 0.037 Uiso 0.369(4) 1 calc R U P A 2
H10D H 0.2353 0.4204 0.2044 0.037 Uiso 0.369(4) 1 calc R U P A 2
C11Y C 0.2546(13) 0.4761(11) 0.1040(9) 0.038(3) Uani 0.369(4) 1 d D U P A 2
H11D H 0.2047 0.4696 0.0601 0.057 Uiso 0.369(4) 1 calc R U P A 2
H11E H 0.2871 0.4440 0.0905 0.057 Uiso 0.369(4) 1 calc R U P A 2
H11F H 0.2706 0.5218 0.0982 0.057 Uiso 0.369(4) 1 calc R U P A 2
C12Y C 0.1354(4) 0.5153(4) 0.1857(6) 0.0359(16) Uani 0.369(4) 1 d D U P A 2
H12C H 0.1185 0.4686 0.1864 0.043 Uiso 0.369(4) 1 calc R U P A 2
H12D H 0.1269 0.5268 0.1206 0.043 Uiso 0.369(4) 1 calc R U P A 2
C13Y C 0.0876(4) 0.5608(5) 0.2188(6) 0.051(2) Uani 0.369(4) 1 d D U P A 2
H13C H 0.1103 0.6057 0.2314 0.062 Uiso 0.369(4) 1 calc R U P A 2
H13D H 0.0865 0.5429 0.2779 0.062 Uiso 0.369(4) 1 calc R U P A 2
C14Y C 0.0088(4) 0.5685(5) 0.1511(8) 0.061(2) Uani 0.369(4) 1 d D U P A 2
H14C H -0.0176 0.5980 0.1797 0.074 Uiso 0.369(4) 1 calc R U P A 2
H14D H 0.0097 0.5913 0.0947 0.074 Uiso 0.369(4) 1 calc R U P A 2
C15Y C -0.0339(6) 0.5032(6) 0.1223(9) 0.071(3) Uani 0.369(4) 1 d D U P A 2
H15D H -0.0079 0.4729 0.0951 0.106 Uiso 0.369(4) 1 calc R U P A 2
H15E H -0.0824 0.5128 0.0766 0.106 Uiso 0.369(4) 1 calc R U P A 2
H15F H -0.0390 0.4819 0.1767 0.106 Uiso 0.369(4) 1 calc R U P A 2
C1X C 0.49973(14) 0.23694(12) 0.54868(19) 0.0253(5) Uani 1 1 d . . . . .
C2X C 0.48317(16) 0.21035(13) 0.6217(2) 0.0329(6) Uani 1 1 d . . . . .
H2X H 0.5127 0.2210 0.6836 0.039 Uiso 1 1 calc R U . . .
C3X C 0.42330(18) 0.16803(16) 0.6041(3) 0.0451(8) Uani 1 1 d . . . . .
H3X H 0.4123 0.1493 0.6539 0.054 Uiso 1 1 calc R U . . .
C4X C 0.37979(17) 0.15344(16) 0.5133(3) 0.0497(9) Uani 1 1 d . . . . .
H4X H 0.3385 0.1252 0.5012 0.060 Uiso 1 1 calc R U . . .
C5X C 0.39602(17) 0.17958(16) 0.4410(3) 0.0475(9) Uani 1 1 d . . . . .
H5X H 0.3657 0.1695 0.3792 0.057 Uiso 1 1 calc R U . . .
C6X C 0.45658(16) 0.22069(14) 0.4580(2) 0.0354(6) Uani 1 1 d . . . . .
H6X H 0.4685 0.2376 0.4079 0.043 Uiso 1 1 calc R U . . .
C1Y C 0.62392(13) 0.29433(12) 0.69288(17) 0.0203(5) Uani 1 1 d . . . . .
C2Y C 0.67913(14) 0.24838(13) 0.73616(18) 0.0256(5) Uani 1 1 d . . . . .
H2Y H 0.6931 0.2162 0.7004 0.031 Uiso 1 1 calc R U . . .
C3Y C 0.71378(15) 0.24978(14) 0.83186(19) 0.0312(6) Uani 1 1 d . . . . .
H3Y H 0.7511 0.2183 0.8616 0.037 Uiso 1 1 calc R U . . .
C4Y C 0.69378(15) 0.29710(14) 0.88391(18) 0.0295(6) Uani 1 1 d . . . . .
H4Y H 0.7180 0.2983 0.9491 0.035 Uiso 1 1 calc R U . . .
C5Y C 0.63859(14) 0.34259(13) 0.84125(18) 0.0256(5) Uani 1 1 d . . . . .
H5Y H 0.6250 0.3748 0.8772 0.031 Uiso 1 1 calc R U . . .
C6Y C 0.60315(13) 0.34100(12) 0.74576(17) 0.0225(5) Uani 1 1 d . . . . .
H6Y H 0.5648 0.3717 0.7165 0.027 Uiso 1 1 calc R U . . .
C1Z C 0.62004(13) 0.26771(13) 0.49496(17) 0.0236(5) Uani 1 1 d . . . . .
C2Z C 0.65074(15) 0.20336(14) 0.50585(19) 0.0298(6) Uani 1 1 d . . . . .
H2Z H 0.6499 0.1753 0.5550 0.036 Uiso 1 1 calc R U . . .
C3Z C 0.68224(15) 0.18110(15) 0.4444(2) 0.0340(6) Uani 1 1 d . . . . .
H3Z H 0.7051 0.1384 0.4532 0.041 Uiso 1 1 calc R U . . .
C4Z C 0.68083(16) 0.22029(16) 0.3707(2) 0.0357(7) Uani 1 1 d . . . . .
H4Z H 0.7023 0.2044 0.3287 0.043 Uiso 1 1 calc R U . . .
C5Z C 0.64812(16) 0.28288(15) 0.3576(2) 0.0334(6) Uani 1 1 d . . . . .
H5Z H 0.6460 0.3093 0.3058 0.040 Uiso 1 1 calc R U . . .
C6Z C 0.61835(15) 0.30706(14) 0.42057(18) 0.0283(6) Uani 1 1 d . . . . .
H6Z H 0.5969 0.3504 0.4125 0.034 Uiso 1 1 calc R U . . .
P2 P 0.5000 0.4582(3) 0.2500 0.0388(3) Uani 0.5 2 d DS TU P B 1
F1 F 0.4847(3) 0.52367(17) 0.2986(3) 0.0459(7) Uani 0.5 1 d D U P B 1
F2 F 0.5789(2) 0.4511(2) 0.3391(4) 0.0390(8) Uani 0.5 1 d D U P B 1
F3 F 0.4659(3) 0.4104(2) 0.3038(3) 0.0360(8) Uani 0.5 1 d D U P B 1
P2Y P 0.5000 0.4594(3) 0.2500 0.0388(3) Uani 0.5 2 d DS TU P C 2
F1Y F 0.4485(2) 0.50619(17) 0.2903(3) 0.0418(7) Uani 0.5 1 d D U P C 2
F2Y F 0.5656(2) 0.4659(2) 0.3435(4) 0.0428(8) Uani 0.5 1 d D U P C 2
F3Y F 0.4672(3) 0.39501(18) 0.2860(3) 0.0338(8) Uani 0.5 1 d D U P C 2

loop_
_atom_site_aniso_label
_atom_site_aniso_U_11
_atom_site_aniso_U_22
_atom_site_aniso_U_33
_atom_site_aniso_U_23
_atom_site_aniso_U_13
_atom_site_aniso_U_12
P1 0.0203(3) 0.0167(3) 0.0202(3) 0.0001(2) 0.0081(2) 0.0054(2)
N1 0.0180(9) 0.0202(10) 0.0213(10) 0.0025(8) 0.0083(8) 0.0033(8)
O1 0.0206(8) 0.0237(9) 0.0352(10) 0.0039(8) 0.0072(7) -0.0002(7)
O2 0.0206(8) 0.0211(8) 0.0265(9) 0.0033(7) 0.0107(7) 0.0074(7)
C1 0.0229(11) 0.0176(11) 0.0155(10) 0.0012(9) 0.0090(9) 0.0046(9)
C2 0.0226(11) 0.0182(11) 0.0169(11) 0.0015(9) 0.0095(9) 0.0037(9)
C3 0.0214(11) 0.0209(12) 0.0196(11) 0.0015(9) 0.0092(9) 0.0032(9)
C4 0.0203(11) 0.0204(11) 0.0155(10) 0.0007(9) 0.0083(9) 0.0032(9)
C5 0.0207(12) 0.0190(11) 0.0128(10) 0.0014(8) 0.0090(9) 0.0049(9)
C6 0.0204(11) 0.0203(11) 0.0144(10) 0.0012(9) 0.0093(9) 0.0041(9)
C7 0.0218(11) 0.0202(11) 0.0157(10) 0.0011(9) 0.0102(9) 0.0032(9)
C8 0.0173(11) 0.0262(12) 0.0270(13) 0.0025(10) 0.0092(10) 0.0033(9)
C9 0.0242(18) 0.029(2) 0.0277(19) 0.0011(17) 0.0059(15) 0.0032(16)
C10 0.0273(19) 0.042(2) 0.027(2) 0.0001(18) 0.0094(16) -0.0028(18)
C11 0.032(4) 0.052(5) 0.025(3) -0.004(2) 0.009(3) 0.005(3)
C12 0.032(2) 0.027(2) 0.035(2) 0.0018(17) 0.0097(17) 0.0000(17)
C13 0.027(2) 0.031(2) 0.046(2) -0.0033(19) 0.0076(19) 0.0028(18)
C14 0.025(2) 0.052(3) 0.067(3) -0.004(3) 0.007(2) 0.003(2)
C15 0.028(3) 0.068(4) 0.098(4) -0.007(3) -0.010(3) 0.010(3)
C9Y 0.023(3) 0.021(3) 0.023(3) 0.006(2) 0.006(2) 0.000(2)
C10Y 0.033(3) 0.033(3) 0.022(3) -0.002(3) 0.006(2) 0.006(3)
C11Y 0.032(6) 0.048(6) 0.025(4) -0.005(4) 0.000(4) 0.005(5)
C12Y 0.026(3) 0.034(3) 0.039(3) 0.006(3) 0.002(3) 0.007(3)
C13Y 0.031(3) 0.059(4) 0.062(4) 0.005(4) 0.013(3) 0.007(3)
C14Y 0.034(3) 0.063(4) 0.077(4) 0.005(4) 0.008(3) 0.004(3)
C15Y 0.039(5) 0.073(5) 0.083(6) 0.001(5) 0.002(5) -0.002(5)
C1X 0.0243(12) 0.0167(11) 0.0347(14) -0.0038(10) 0.0106(10) 0.0052(9)
C2X 0.0344(15) 0.0234(13) 0.0453(16) -0.0032(12) 0.0198(13) -0.0010(11)
C3X 0.0427(17) 0.0281(15) 0.075(2) -0.0040(15) 0.0336(17) -0.0056(13)
C4X 0.0285(15) 0.0265(15) 0.090(3) -0.0156(17) 0.0159(17) -0.0055(12)
C5X 0.0320(16) 0.0316(16) 0.063(2) -0.0190(16) -0.0022(15) 0.0012(13)
C6X 0.0341(15) 0.0261(14) 0.0399(16) -0.0059(12) 0.0059(12) 0.0040(11)
C1Y 0.0200(11) 0.0197(11) 0.0216(12) 0.0025(9) 0.0080(9) 0.0012(9)
C2Y 0.0263(12) 0.0218(12) 0.0301(13) 0.0028(10) 0.0116(10) 0.0052(10)
C3Y 0.0267(13) 0.0312(14) 0.0326(14) 0.0105(12) 0.0069(11) 0.0044(11)
C4Y 0.0295(13) 0.0341(14) 0.0221(12) 0.0050(11) 0.0060(10) -0.0033(11)
C5Y 0.0314(13) 0.0234(12) 0.0250(12) 0.0008(10) 0.0137(11) -0.0007(10)
C6Y 0.0250(12) 0.0199(12) 0.0236(12) 0.0023(10) 0.0100(10) 0.0028(9)
C1Z 0.0217(11) 0.0253(13) 0.0237(12) -0.0057(10) 0.0080(10) 0.0061(10)
C2Z 0.0332(14) 0.0261(13) 0.0308(14) -0.0026(11) 0.0123(11) 0.0088(11)
C3Z 0.0334(14) 0.0329(15) 0.0367(15) -0.0068(12) 0.0137(12) 0.0125(12)
C4Z 0.0330(14) 0.0441(17) 0.0351(15) -0.0105(13) 0.0185(12) 0.0073(13)
C5Z 0.0377(15) 0.0388(15) 0.0288(14) -0.0013(12) 0.0180(12) 0.0062(12)
C6Z 0.0299(13) 0.0292(14) 0.0272(13) 0.0001(11) 0.0121(11) 0.0080(11)
P2 0.0807(7) 0.0210(5) 0.0255(5) 0.000 0.0323(5) 0.000
F1 0.0855(16) 0.0244(12) 0.0312(12) -0.0028(11) 0.0252(13) 0.0078(12)
F2 0.0745(15) 0.0229(16) 0.0311(13) -0.0093(12) 0.0329(13) 0.0003(12)
F3 0.0677(13) 0.0296(14) 0.0277(14) -0.0044(11) 0.0377(11) 0.0058(12)
P2Y 0.0807(7) 0.0210(5) 0.0255(5) 0.000 0.0323(5) 0.000
F1Y 0.0814(15) 0.0231(12) 0.0288(11) -0.0012(10) 0.0293(12) 0.0066(12)
F2Y 0.0809(15) 0.0261(15) 0.0303(12) -0.0114(12) 0.0308(13) -0.0032(12)
F3Y 0.0653(14) 0.0237(14) 0.0293(15) -0.0029(12) 0.0373(12) 0.0049(12)

loop_
_atom_type_symbol
_atom_type_description
_atom_type_scat_dispersion_real
_atom_type_scat_dispersion_imag
_atom_type_scat_source
C C 0.0181 0.0091 'International Tables Vol C Tables 4.2.6.8 and 6.1.1.4'
H H 0.0000 0.0000 'International Tables Vol C Tables 4.2.6.8 and 6.1.1.4'
F F 0.0727 0.0534 'International Tables Vol C Tables 4.2.6.8 and 6.1.1.4'
N N 0.0311 0.0180 'International Tables Vol C Tables 4.2.6.8 and 6.1.1.4'
O O 0.0492 0.0322 'International Tables Vol C Tables 4.2.6.8 and 6.1.1.4'
P P 0.2955 0.4335 'International Tables Vol C Tables 4.2.6.8 and 6.1.1.4'

loop_
_geom_angle_atom_site_label_1
_geom_angle_atom_site_label_2
_geom_angle_atom_site_label_3
_geom_angle
_geom_angle_site_symmetry_1
_geom_angle_site_symmetry_3
C1 P1 C1Z 111.72(11) . .
C1 P1 C1Y 109.98(11) . .
C1Z P1 C1Y 117.94(11) . .
C1 P1 C1X 106.45(11) . .
C1Z P1 C1X 103.83(12) . .
C1Y P1 C1X 105.95(12) . .
C7 N1 C3 124.28(19) . .
C7 N1 C8 118.58(19) . .
C3 N1 C8 117.13(19) . .
C2 C1 C6 119.0(2) . 5_666
C2 C1 P1 117.99(18) . .
C6 C1 P1 122.95(17) 5_666 .
C1 C2 C4 121.5(2) . .
C1 C2 H2 119.3 . .
C4 C2 H2 119.3 . .
O1 C3 N1 120.2(2) . .
O1 C3 C4 123.9(2) . .
N1 C3 C4 115.9(2) . .
C2 C4 C5 120.7(2) . .
C2 C4 C3 118.5(2) . .
C5 C4 C3 120.8(2) . .
C6 C5 C4 120.8(2) . .
C6 C5 C5 120.7(3) . 5_666
C4 C5 C5 118.5(3) . 5_666
C5 C6 C1 119.6(2) . 5_666
C5 C6 C7 119.3(2) . .
C1 C6 C7 121.0(2) 5_666 .
O2 C7 N1 120.1(2) . .
O2 C7 C6 121.7(2) . .
N1 C7 C6 118.2(2) . .
N1 C8 C9Y 111.6(3) . .
N1 C8 C9 110.4(2) . .
N1 C8 H8A 109.6 . .
C9 C8 H8A 109.6 . .
N1 C8 H8B 109.6 . .
C9 C8 H8B 109.6 . .
H8A C8 H8B 108.1 . .
N1 C8 H8C 109.3 . .
C9Y C8 H8C 109.3 . .
N1 C8 H8D 109.3 . .
C9Y C8 H8D 109.3 . .
H8C C8 H8D 108.0 . .
C10 C9 C12 114.6(3) . .
C10 C9 C8 110.2(3) . .
C12 C9 C8 110.4(3) . .
C10 C9 H9 107.1 . .
C12 C9 H9 107.1 . .
C8 C9 H9 107.1 . .
C11 C10 C9 114.2(6) . .
C11 C10 H10A 108.7 . .
C9 C10 H10A 108.7 . .
C11 C10 H10B 108.7 . .
C9 C10 H10B 108.7 . .
H10A C10 H10B 107.6 . .
C10 C11 H11A 109.5 . .
C10 C11 H11B 109.5 . .
H11A C11 H11B 109.5 . .
C10 C11 H11C 109.5 . .
H11A C11 H11C 109.5 . .
H11B C11 H11C 109.5 . .
C13 C12 C9 115.0(4) . .
C13 C12 H12A 108.5 . .
C9 C12 H12A 108.5 . .
C13 C12 H12B 108.5 . .
C9 C12 H12B 108.5 . .
H12A C12 H12B 107.5 . .
C12 C13 C14 112.8(4) . .
C12 C13 H13A 109.0 . .
C14 C13 H13A 109.0 . .
C12 C13 H13B 109.0 . .
C14 C13 H13B 109.0 . .
H13A C13 H13B 107.8 . .
C13 C14 C15 112.4(4) . .
C13 C14 H14A 109.1 . .
C15 C14 H14A 109.1 . .
C13 C14 H14B 109.1 . .
C15 C14 H14B 109.1 . .
H14A C14 H14B 107.9 . .
C14 C15 H15A 109.5 . .
C14 C15 H15B 109.5 . .
H15A C15 H15B 109.5 . .
C14 C15 H15C 109.5 . .
H15A C15 H15C 109.5 . .
H15B C15 H15C 109.5 . .
C12Y C9Y C10Y 111.2(6) . .
C12Y C9Y C8 108.7(5) . .
C10Y C9Y C8 109.8(5) . .
C12Y C9Y H9Y 109.1 . .
C10Y C9Y H9Y 109.1 . .
C8 C9Y H9Y 109.1 . .
C11Y C10Y C9Y 116.4(8) . .
C11Y C10Y H10C 108.2 . .
C9Y C10Y H10C 108.2 . .
C11Y C10Y H10D 108.2 . .
C9Y C10Y H10D 108.2 . .
H10C C10Y H10D 107.3 . .
C10Y C11Y H11D 109.5 . .
C10Y C11Y H11E 109.5 . .
H11D C11Y H11E 109.5 . .
C10Y C11Y H11F 109.5 . .
H11D C11Y H11F 109.5 . .
H11E C11Y H11F 109.5 . .
C9Y C12Y C13Y 117.6(6) . .
C9Y C12Y H12C 107.9 . .
C13Y C12Y H12C 107.9 . .
C9Y C12Y H12D 107.9 . .
C13Y C12Y H12D 107.9 . .
H12C C12Y H12D 107.2 . .
C12Y C13Y C14Y 115.0(6) . .
C12Y C13Y H13C 108.5 . .
C14Y C13Y H13C 108.5 . .
C12Y C13Y H13D 108.5 . .
C14Y C13Y H13D 108.5 . .
H13C C13Y H13D 107.5 . .
C15Y C14Y C13Y 115.4(7) . .
C15Y C14Y H14C 108.4 . .
C13Y C14Y H14C 108.4 . .
C15Y C14Y H14D 108.4 . .
C13Y C14Y H14D 108.4 . .
H14C C14Y H14D 107.5 . .
C14Y C15Y H15D 109.5 . .
C14Y C15Y H15E 109.5 . .
H15D C15Y H15E 109.5 . .
C14Y C15Y H15F 109.5 . .
H15D C15Y H15F 109.5 . .
H15E C15Y H15F 109.5 . .
C2X C1X C6X 119.8(3) . .
C2X C1X P1 120.7(2) . .
C6X C1X P1 119.4(2) . .
C1X C2X C3X 120.0(3) . .
C1X C2X H2X 120.0 . .
C3X C2X H2X 120.0 . .
C4X C3X C2X 119.6(3) . .
C4X C3X H3X 120.2 . .
C2X C3X H3X 120.2 . .
C5X C4X C3X 120.5(3) . .
C5X C4X H4X 119.8 . .
C3X C4X H4X 119.8 . .
C4X C5X C6X 120.3(3) . .
C4X C5X H5X 119.9 . .
C6X C5X H5X 119.9 . .
C5X C6X C1X 119.7(3) . .
C5X C6X H6X 120.1 . .
C1X C6X H6X 120.1 . .
C2Y C1Y C6Y 119.9(2) . .
C2Y C1Y P1 123.59(19) . .
C6Y C1Y P1 116.52(18) . .
C3Y C2Y C1Y 119.8(2) . .
C3Y C2Y H2Y 120.1 . .
C1Y C2Y H2Y 120.1 . .
C4Y C3Y C2Y 120.1(2) . .
C4Y C3Y H3Y 120.0 . .
C2Y C3Y H3Y 120.0 . .
C5Y C4Y C3Y 120.3(2) . .
C5Y C4Y H4Y 119.8 . .
C3Y C4Y H4Y 119.8 . .
C4Y C5Y C6Y 119.9(2) . .
C4Y C5Y H5Y 120.0 . .
C6Y C5Y H5Y 120.0 . .
C5Y C6Y C1Y 120.0(2) . .
C5Y C6Y H6Y 120.0 . .
C1Y C6Y H6Y 120.0 . .
C6Z C1Z C2Z 119.9(2) . .
C6Z C1Z P1 119.48(19) . .
C2Z C1Z P1 120.3(2) . .
C3Z C2Z C1Z 119.4(3) . .
C3Z C2Z H2Z 120.3 . .
C1Z C2Z H2Z 120.3 . .
C4Z C3Z C2Z 120.6(3) . .
C4Z C3Z H3Z 119.7 . .
C2Z C3Z H3Z 119.7 . .
C3Z C4Z C5Z 120.2(2) . .
C3Z C4Z H4Z 119.9 . .
C5Z C4Z H4Z 119.9 . .
C4Z C5Z C6Z 120.0(3) . .
C4Z C5Z H5Z 120.0 . .
C6Z C5Z H5Z 120.0 . .
C1Z C6Z C5Z 119.8(2) . .
C1Z C6Z H6Z 120.1 . .
C5Z C6Z H6Z 120.1 . .
F3 P2 F3 105.1(5) . 2_655
F3 P2 F1 93.3(2) . .
F3 P2 F1 160.4(4) 2_655 .
F3 P2 F1 160.4(4) . 2_655
F3 P2 F1 93.3(2) 2_655 2_655
F1 P2 F1 69.5(4) . 2_655
F3 P2 F2 86.6(3) . 2_655
F3 P2 F2 87.5(3) 2_655 2_655
F1 P2 F2 100.5(3) . 2_655
F1 P2 F2 87.5(2) 2_655 2_655
F3 P2 F2 87.5(3) . .
F3 P2 F2 86.6(3) 2_655 .
F1 P2 F2 87.5(2) . .
F1 P2 F2 100.5(3) 2_655 .
F2 P2 F2 170.4(5) 2_655 .
F2Y P2Y F2Y 170.5(5) . 2_655
F2Y P2Y F3Y 92.5(3) . .
F2Y P2Y F3Y 95.0(3) 2_655 .
F2Y P2Y F3Y 95.0(3) . 2_655
F2Y P2Y F3Y 92.5(3) 2_655 2_655
F3Y P2Y F3Y 75.5(4) . 2_655
F2Y P2Y F1Y 91.0(3) . .
F2Y P2Y F1Y 83.7(3) 2_655 .
F3Y P2Y F1Y 86.75(19) . .
F3Y P2Y F1Y 161.5(4) 2_655 .
F2Y P2Y F1Y 83.7(3) . 2_655
F2Y P2Y F1Y 91.0(3) 2_655 2_655
F3Y P2Y F1Y 161.5(4) . 2_655
F3Y P2Y F1Y 86.75(19) 2_655 2_655
F1Y P2Y F1Y 111.4(5) . 2_655

loop_
_geom_bond_atom_site_label_1
_geom_bond_atom_site_label_2
_geom_bond_distance
_geom_bond_site_symmetry_2
P1 C1 1.792(2) .
P1 C1Z 1.800(2) .
P1 C1Y 1.803(2) .
P1 C1X 1.813(3) .
N1 C7 1.393(3) .
N1 C3 1.404(3) .
N1 C8 1.471(3) .
O1 C3 1.228(3) .
O2 C7 1.237(3) .
C1 C2 1.387(3) .
C1 C6 1.430(3) 5_666
C2 C4 1.394(3) .
C2 H2 0.9500 .
C3 C4 1.456(3) .
C4 C5 1.410(3) .
C5 C6 1.405(3) .
C5 C5 1.421(4) 5_666
C6 C1 1.430(3) 5_666
C6 C7 1.446(3) .
C8 C9Y 1.551(6) .
C8 C9 1.557(4) .
C8 H8A 0.9900 .
C8 H8B 0.9900 .
C8 H8C 0.9900 .
C8 H8D 0.9900 .
C9 C10 1.523(5) .
C9 C12 1.538(5) .
C9 H9 1.0000 .
C10 C11 1.519(7) .
C10 H10A 0.9900 .
C10 H10B 0.9900 .
C11 H11A 0.9800 .
C11 H11B 0.9800 .
C11 H11C 0.9800 .
C12 C13 1.516(5) .
C12 H12A 0.9900 .
C12 H12B 0.9900 .
C13 C14 1.526(6) .
C13 H13A 0.9900 .
C13 H13B 0.9900 .
C14 C15 1.532(6) .
C14 H14A 0.9900 .
C14 H14B 0.9900 .
C15 H15A 0.9800 .
C15 H15B 0.9800 .
C15 H15C 0.9800 .
C9Y C12Y 1.518(7) .
C9Y C10Y 1.531(7) .
C9Y H9Y 1.0000 .
C10Y C11Y 1.520(9) .
C10Y H10C 0.9900 .
C10Y H10D 0.9900 .
C11Y H11D 0.9800 .
C11Y H11E 0.9800 .
C11Y H11F 0.9800 .
C12Y C13Y 1.522(8) .
C12Y H12C 0.9900 .
C12Y H12D 0.9900 .
C13Y C14Y 1.533(8) .
C13Y H13C 0.9900 .
C13Y H13D 0.9900 .
C14Y C15Y 1.527(9) .
C14Y H14C 0.9900 .
C14Y H14D 0.9900 .
C15Y H15D 0.9800 .
C15Y H15E 0.9800 .
C15Y H15F 0.9800 .
C1X C2X 1.391(4) .
C1X C6X 1.394(4) .
C2X C3X 1.393(4) .
C2X H2X 0.9500 .
C3X C4X 1.388(5) .
C3X H3X 0.9500 .
C4X C5X 1.374(6) .
C4X H4X 0.9500 .
C5X C6X 1.391(5) .
C5X H5X 0.9500 .
C6X H6X 0.9500 .
C1Y C2Y 1.394(3) .
C1Y C6Y 1.396(3) .
C2Y C3Y 1.392(4) .
C2Y H2Y 0.9500 .
C3Y C4Y 1.388(4) .
C3Y H3Y 0.9500 .
C4Y C5Y 1.386(4) .
C4Y H4Y 0.9500 .
C5Y C6Y 1.391(4) .
C5Y H5Y 0.9500 .
C6Y H6Y 0.9500 .
C1Z C6Z 1.386(4) .
C1Z C2Z 1.403(4) .
C2Z C3Z 1.383(4) .
C2Z H2Z 0.9500 .
C3Z C4Z 1.377(4) .
C3Z H3Z 0.9500 .
C4Z C5Z 1.386(4) .
C4Z H4Z 0.9500 .
C5Z C6Z 1.392(4) .
C5Z H5Z 0.9500 .
C6Z H6Z 0.9500 .
P2 F3 1.568(4) .
P2 F3 1.568(4) 2_655
P2 F1 1.590(5) .
P2 F1 1.590(5) 2_655
P2 F2 1.671(4) 2_655
P2 F2 1.671(4) .
P2Y F2Y 1.560(4) .
P2Y F2Y 1.560(4) 2_655
P2Y F3Y 1.624(5) .
P2Y F3Y 1.624(5) 2_655
P2Y F1Y 1.656(4) .
P2Y F1Y 1.656(4) 2_655

loop_
_geom_torsion_atom_site_label_1
_geom_torsion_atom_site_label_2
_geom_torsion_atom_site_label_3
_geom_torsion_atom_site_label_4
_geom_torsion
_geom_torsion_site_symmetry_1
_geom_torsion_site_symmetry_4
C1Z P1 C1 C2 111.67(19) . .
C1Y P1 C1 C2 -115.38(19) . .
C1X P1 C1 C2 -1.0(2) . .
C1Z P1 C1 C6 -69.6(2) . 5_666
C1Y P1 C1 C6 63.3(2) . 5_666
C1X P1 C1 C6 177.67(19) . 5_666
C6 C1 C2 C4 1.0(3) 5_666 .
P1 C1 C2 C4 179.74(17) . .
C7 N1 C3 O1 172.0(2) . .
C8 N1 C3 O1 -9.3(3) . .
C7 N1 C3 C4 -9.1(3) . .
C8 N1 C3 C4 169.50(19) . .
C1 C2 C4 C5 -0.6(3) . .
C1 C2 C4 C3 176.9(2) . .
O1 C3 C4 C2 4.0(4) . .
N1 C3 C4 C2 -174.8(2) . .
O1 C3 C4 C5 -178.5(2) . .
N1 C3 C4 C5 2.7(3) . .
C2 C4 C5 C6 -179.5(2) . .
C3 C4 C5 C6 3.0(3) . .
C2 C4 C5 C5 -0.3(4) . 5_666
C3 C4 C5 C5 -177.7(2) . 5_666
C4 C5 C6 C1 179.6(2) . 5_666
C5 C5 C6 C1 0.4(4) 5_666 5_666
C4 C5 C6 C7 -2.9(3) . .
C5 C5 C6 C7 177.8(2) 5_666 .
C3 N1 C7 O2 -172.0(2) . .
C8 N1 C7 O2 9.4(3) . .
C3 N1 C7 C6 9.4(3) . .
C8 N1 C7 C6 -169.23(19) . .
C5 C6 C7 O2 178.4(2) . .
C1 C6 C7 O2 -4.1(3) 5_666 .
C5 C6 C7 N1 -3.0(3) . .
C1 C6 C7 N1 174.5(2) 5_666 .
C7 N1 C8 C9Y 70.1(4) . .
C3 N1 C8 C9Y -108.6(3) . .
C7 N1 C8 C9 106.8(3) . .
C3 N1 C8 C9 -71.9(3) . .
N1 C8 C9 C10 -65.3(4) . .
N1 C8 C9 C12 167.1(3) . .
C12 C9 C10 C11 -56.9(7) . .
C8 C9 C10 C11 177.9(6) . .
C10 C9 C12 C13 -55.8(5) . .
C8 C9 C12 C13 69.3(5) . .
C9 C12 C13 C14 -176.1(4) . .
C12 C13 C14 C15 179.3(5) . .
N1 C8 C9Y C12Y 179.8(4) . .
N1 C8 C9Y C10Y 58.0(6) . .
C12Y C9Y C10Y C11Y 65.7(14) . .
C8 C9Y C10Y C11Y -174.1(12) . .
C10Y C9Y C12Y C13Y 175.8(7) . .
C8 C9Y C12Y C13Y 54.9(9) . .
C9Y C12Y C13Y C14Y 167.3(8) . .
C12Y C13Y C14Y C15Y 57.0(14) . .
C1 P1 C1X C2X -105.8(2) . .
C1Z P1 C1X C2X 136.2(2) . .
C1Y P1 C1X C2X 11.3(2) . .
C1 P1 C1X C6X 71.0(2) . .
C1Z P1 C1X C6X -47.0(2) . .
C1Y P1 C1X C6X -171.9(2) . .
C6X C1X C2X C3X -0.5(4) . .
P1 C1X C2X C3X 176.3(2) . .
C1X C2X C3X C4X -1.0(4) . .
C2X C3X C4X C5X 1.0(5) . .
C3X C4X C5X C6X 0.4(5) . .
C4X C5X C6X C1X -1.8(4) . .
C2X C1X C6X C5X 1.9(4) . .
P1 C1X C6X C5X -175.0(2) . .
C1 P1 C1Y C2Y -159.3(2) . .
C1Z P1 C1Y C2Y -29.6(3) . .
C1X P1 C1Y C2Y 86.1(2) . .
C1 P1 C1Y C6Y 22.7(2) . .
C1Z P1 C1Y C6Y 152.38(19) . .
C1X P1 C1Y C6Y -92.0(2) . .
C6Y C1Y C2Y C3Y -0.7(4) . .
P1 C1Y C2Y C3Y -178.6(2) . .
C1Y C2Y C3Y C4Y -0.5(4) . .
C2Y C3Y C4Y C5Y 0.9(4) . .
C3Y C4Y C5Y C6Y -0.2(4) . .
C4Y C5Y C6Y C1Y -1.0(4) . .
C2Y C1Y C6Y C5Y 1.4(4) . .
P1 C1Y C6Y C5Y 179.53(19) . .
C1 P1 C1Z C6Z -1.8(3) . .
C1Y P1 C1Z C6Z -130.7(2) . .
C1X P1 C1Z C6Z 112.5(2) . .
C1 P1 C1Z C2Z -175.1(2) . .
C1Y P1 C1Z C2Z 56.0(3) . .
C1X P1 C1Z C2Z -60.8(2) . .
C6Z C1Z C2Z C3Z 3.1(4) . .
P1 C1Z C2Z C3Z 176.4(2) . .
C1Z C2Z C3Z C4Z -2.9(4) . .
C2Z C3Z C4Z C5Z 0.4(5) . .
C3Z C4Z C5Z C6Z 1.8(5) . .
C2Z C1Z C6Z C5Z -0.9(4) . .
P1 C1Z C6Z C5Z -174.3(2) . .
C4Z C5Z C6Z C1Z -1.5(4) . .
